data_4317532
loop_
_publ_author_name
'B. Cashin'
'D. Cunningham'
'P. Daly'
'P. McArdle'
'M. Munroe'
'N. N\'i Chonchubhair'

_publ_section_title
;
 Donor Properties of the Vanadyl Ion: Reactions of Vanadyl Salicylaldimine
 \b-Ketimine and Acetylacetonato Complexes with Groups 14 and 15 Lewis
 Acids
;
_journal_name_full 'Inorganic Chemistry'
_journal_page_first 773
_journal_page_last 782
_journal_paper_doi 10.1021/ic010366s
_journal_volume 41
_journal_year 2002
_chemical_formula_sum 'C30 H28 Cl2 N2 O6 Sn V'
_chemical_formula_weight 753.07
_chemical_name_common SnPh2Cl2.VO(vanen).H2O
_chemical_name_systematic
;
  Diphenyltin 
dichloride.[N,N'-bis(3-methoxysalicylidene)ethane-1,2-diaminato]monoaq 
ua oxovanadium(IV) (1/1)
;
_space_group_IT_number 14
_symmetry_cell_setting monoclinic
_symmetry_space_group_name_Hall '-P 2yn'
_symmetry_space_group_name_H-M 'P 1 21/n 1'
_atom_sites_solution_hydrogens geom
_atom_sites_solution_primary direct
_atom_sites_solution_secondary difmap
_audit_creation_method SHELXL-97
_cell_angle_alpha 90.00
_cell_angle_beta 109.8000(2)
_cell_angle_gamma 90.00
_cell_formula_units_Z 4
_cell_length_a 13.986(2)
_cell_length_b 21.584(2)
_cell_length_c 12.110(2)
_cell_measurement_reflns_used 25
_cell_measurement_temperature 293(2)
_cell_measurement_theta_max 18
_cell_measurement_theta_min 12
_cell_volume 3439.6(8)
_computing_cell_refinement 'CELDIM in CAD4-PC-Software'
_computing_data_collection 'CAD4-PC-Software (Enraf-Nonius, 1992)'
_computing_data_reduction 'XCAD (McArdle & Higgins, 1995)'
_computing_molecular_graphics 'ORTEX (P.McArdle, 1995)'
_computing_publication_material 'SHELXL-97/2 (Sheldrick,1997)'
_computing_structure_refinement 'SHELXL-97 (Sheldrick, 1997)'
_computing_structure_solution 'SHELXS-97 (Sheldrick, 1990)'
_diffrn_ambient_temperature 293(2)
_diffrn_measured_fraction_theta_full 0.888
_diffrn_measured_fraction_theta_max 0.888
_diffrn_measurement_device_type '4-circle diffractometer'
_diffrn_measurement_method 'scintillation counter'
_diffrn_radiation_monochromator graphite
_diffrn_radiation_source 'fine-focus sealed tube'
_diffrn_radiation_type MoK\a
_diffrn_radiation_wavelength 0.71069
_diffrn_reflns_av_R_equivalents 0.0095
_diffrn_reflns_av_sigmaI/netI 0.0197
_diffrn_reflns_limit_h_max 14
_diffrn_reflns_limit_h_min -6
_diffrn_reflns_limit_k_max 21
_diffrn_reflns_limit_k_min -7
_diffrn_reflns_limit_l_max 12
_diffrn_reflns_limit_l_min -12
_diffrn_reflns_number 3907
_diffrn_reflns_theta_full 21.98
_diffrn_reflns_theta_max 21.98
_diffrn_reflns_theta_min 2.02
_exptl_absorpt_coefficient_mu 1.194
_exptl_crystal_colour Golden
_exptl_crystal_density_diffrn 1.454
_exptl_crystal_density_method 'not measured'
_exptl_crystal_description Parallelepiped
_exptl_crystal_F_000 1508
_exptl_crystal_size_max 0.30
_exptl_crystal_size_mid 0.35
_exptl_crystal_size_min 0.20
_refine_diff_density_max 3.229
_refine_diff_density_min -0.441
_refine_diff_density_rms 0.176
_refine_ls_extinction_method none
_refine_ls_goodness_of_fit_ref 1.159
_refine_ls_hydrogen_treatment mixed
_refine_ls_matrix_type full
_refine_ls_number_parameters 379
_refine_ls_number_reflns 3736
_refine_ls_number_restraints 0
_refine_ls_restrained_S_all 1.159
_refine_ls_R_factor_all 0.0702
_refine_ls_R_factor_gt 0.0640
_refine_ls_shift/su_max 0.000
_refine_ls_shift/su_mean 0.000
_refine_ls_structure_factor_coef Fsqd
_refine_ls_weighting_details 'calc w=1/[\s^2^(Fo^2^)+(0.1275P)^2^+29.6026P] where P=(Fo^2^+2Fc^2^)/3'
_refine_ls_weighting_scheme calc
_refine_ls_wR_factor_gt 0.2221
_refine_ls_wR_factor_ref 0.2291
_reflns_number_gt 3296
_reflns_number_total 3736
_reflns_threshold_expression >2sigma(I)
_cod_data_source_file ic010366s_4.cif
_cod_data_source_block SnPh2Cl2.VO(vanen).H2O
_cod_depositor_comments
;
The following automatic conversions were performed:

'_symmetry_cell_setting' value 'Monoclinic' changed to 'monoclinic'
according to the built-in table from CIF Core dictionary named
'cif_core.dic' version 2.4.1 from 2010-06-29.

Automatic conversion script
Id: cif_fix_values 1646 2011-03-28 12:23:43Z adriana 

The following automatic conversions were performed:

data name '_atom_site_symetry_multiplicity' was replaced with
'_atom_site_symmetry_multiplicity' as specified in the replacement
file 'data/replacement-values/replacement_tags.lst'.

Automatic conversion script
Id: cif_correct_tags 9268 2022-04-12 08:56:07Z antanas 
;
_cod_original_cell_volume 3439.5(8)
_cod_database_code 4317532

loop_
_symmetry_equiv_pos_as_xyz
'x, y, z'
'-x+1/2, y+1/2, -z+1/2'
'-x, -y, -z'
'x-1/2, -y-1/2, z-1/2'

loop_
_atom_site_label
_atom_site_type_symbol
_atom_site_fract_x
_atom_site_fract_y
_atom_site_fract_z
_atom_site_U_iso_or_equiv
_atom_site_adp_type
_atom_site_occupancy
_atom_site_symmetry_multiplicity
_atom_site_calc_flag
_atom_site_refinement_flags
_atom_site_disorder_assembly
_atom_site_disorder_group
Sn1 Sn 0.55320(5) 0.40891(3) 0.74885(6) 0.0387(4) Uani 1 1 d . . .
V1 V 0.82267(13) 0.48456(8) 0.85194(14) 0.0312(5) Uani 1 1 d . . .
Cl1 Cl 0.3768(2) 0.37529(17) 0.6521(3) 0.0679(10) Uani 1 1 d . . .
Cl2 Cl 0.5873(3) 0.40288(17) 0.5727(3) 0.0675(10) Uani 1 1 d . . .
O1 O 0.9214(5) 0.4203(3) 0.9150(6) 0.0363(17) Uani 1 1 d . . .
O2 O 0.8458(5) 0.5237(3) 1.0017(6) 0.0367(17) Uani 1 1 d . . .
O3 O 0.9991(6) 0.3254(3) 1.0425(7) 0.050(2) Uani 1 1 d . . .
O4 O 0.8797(7) 0.5457(4) 1.2220(6) 0.054(2) Uani 1 1 d . . .
O5 O 0.7174(5) 0.4455(3) 0.8281(6) 0.0395(17) Uani 1 1 d . . .
O6 O 0.9669(5) 0.5388(3) 0.8606(6) 0.0397(17) Uani 1 1 d . . .
N1 N 0.8357(7) 0.4695(4) 0.6903(7) 0.041(2) Uani 1 1 d . . .
N2 N 0.7582(7) 0.5654(4) 0.7707(8) 0.044(2) Uani 1 1 d . . .
C1 C 0.8180(8) 0.5786(5) 1.0277(10) 0.037(3) Uani 1 1 d . . .
C2 C 0.8340(9) 0.5919(5) 1.1468(10) 0.043(3) Uani 1 1 d . . .
C3 C 0.8057(10) 0.6486(7) 1.1787(12) 0.063(4) Uani 1 1 d . . .
H1 H 0.8163 0.6568 1.2573 0.050 Uiso 1 1 calc R . .
C4 C 0.7624(11) 0.6929(6) 1.0958(14) 0.069(4) Uani 1 1 d . . .
H2 H 0.7447 0.7310 1.1192 0.050 Uiso 1 1 calc R . .
C5 C 0.7448(10) 0.6822(6) 0.9807(13) 0.059(3) Uani 1 1 d . . .
H3 H 0.7146 0.7127 0.9257 0.050 Uiso 1 1 calc R . .
C6 C 0.7724(9) 0.6243(5) 0.9435(10) 0.046(3) Uani 1 1 d . . .
C7 C 0.7453(9) 0.6154(5) 0.8205(10) 0.046(3) Uani 1 1 d . . .
H4 H 0.7158 0.6487 0.7722 0.050 Uiso 1 1 calc R . .
C8 C 0.7243(10) 0.5596(6) 0.6417(10) 0.059(4) Uani 1 1 d . . .
H5 H 0.7166 0.6003 0.6059 0.050 Uiso 1 1 calc R . .
H6 H 0.6592 0.5386 0.6131 0.050 Uiso 1 1 calc R . .
C9 C 0.8031(10) 0.5230(6) 0.6102(10) 0.053(3) Uani 1 1 d . . .
H7 H 0.7748 0.5085 0.5298 0.050 Uiso 1 1 calc R . .
H8 H 0.8611 0.5491 0.6165 0.050 Uiso 1 1 calc R . .
C10 C 0.8633(9) 0.4184(6) 0.6579(9) 0.045(3) Uani 1 1 d . . .
H9 H 0.8570 0.4143 0.5793 0.050 Uiso 1 1 calc R . .
C11 C 0.9035(8) 0.3667(5) 0.7341(9) 0.040(3) Uani 1 1 d . . .
C12 C 0.9194(10) 0.3108(6) 0.6840(11) 0.059(3) Uani 1 1 d . . .
H10 H 0.9026 0.3085 0.6029 0.050 Uiso 1 1 calc R . .
C13 C 0.9583(11) 0.2605(7) 0.7493(13) 0.070(4) Uani 1 1 d . . .
H11 H 0.9659 0.2238 0.7130 0.050 Uiso 1 1 calc R . .
C14 C 0.9869(10) 0.2633(6) 0.8707(12) 0.055(3) Uani 1 1 d . . .
H12 H 1.0146 0.2286 0.9156 0.050 Uiso 1 1 calc R . .
C15 C 0.9745(8) 0.3165(5) 0.9240(10) 0.042(3) Uani 1 1 d . . .
C16 C 0.9324(7) 0.3695(5) 0.8575(9) 0.034(2) Uani 1 1 d . . .
C18 C 1.0400(11) 0.2738(6) 1.1179(12) 0.067(4) Uani 1 1 d . . .
H13 H 1.0542 0.2860 1.1981 0.050 Uiso 1 1 calc R . .
H14 H 1.1017 0.2603 1.1071 0.050 Uiso 1 1 calc R . .
H15 H 0.9917 0.2405 1.0990 0.050 Uiso 1 1 calc R . .
C17 C 0.8884(12) 0.5524(8) 1.3410(11) 0.072(4) Uani 1 1 d . . .
H16 H 0.9227 0.5169 1.3846 0.050 Uiso 1 1 calc R . .
H17 H 0.8219 0.5557 1.3470 0.050 Uiso 1 1 calc R . .
H18 H 0.9267 0.5891 1.3725 0.050 Uiso 1 1 calc R . .
C19 C 0.5128(9) 0.4982(5) 0.7931(11) 0.050(3) Uani 1 1 d . . .
C20 C 0.5622(10) 0.5225(6) 0.9014(12) 0.057(3) Uani 1 1 d . . .
H19 H 0.6166 0.5012 0.9537 0.050 Uiso 1 1 calc R . .
C21 C 0.5319(13) 0.5789(7) 0.9344(15) 0.068(4) Uani 1 1 d . . .
H20 H 0.5621 0.5942 1.0101 0.050 Uiso 1 1 calc R . .
C22 C 0.4582(17) 0.6105(8) 0.855(2) 0.095(6) Uani 1 1 d . . .
H21 H 0.4389 0.6486 0.8762 0.050 Uiso 1 1 calc R . .
C23 C 0.4098(16) 0.5895(8) 0.743(2) 0.104(7) Uani 1 1 d . . .
H22 H 0.3595 0.6132 0.6899 0.050 Uiso 1 1 calc R . .
C24 C 0.4374(11) 0.5315(7) 0.7103(15) 0.074(4) Uani 1 1 d . . .
H23 H 0.4058 0.5159 0.6351 0.050 Uiso 1 1 calc R . .
C25 C 0.6010(8) 0.3274(5) 0.8510(9) 0.038(3) Uani 1 1 d . . .
C26 C 0.5325(10) 0.2946(5) 0.8871(10) 0.049(3) Uani 1 1 d . . .
H24 H 0.4662 0.3087 0.8691 0.050 Uiso 1 1 calc R . .
C27 C 0.5636(12) 0.2397(7) 0.9515(12) 0.068(4) Uani 1 1 d . . .
H25 H 0.5177 0.2175 0.9763 0.050 Uiso 1 1 calc R . .
C28 C 0.6612(12) 0.2187(7) 0.9778(13) 0.072(4) Uani 1 1 d . . .
H26 H 0.6818 0.1824 1.0210 0.050 Uiso 1 1 calc R . .
C29 C 0.7279(11) 0.2512(6) 0.9404(13) 0.069(4) Uani 1 1 d . . .
H27 H 0.7937 0.2364 0.9568 0.050 Uiso 1 1 calc R . .
C30 C 0.6989(9) 0.3058(6) 0.8782(11) 0.056(3) Uani 1 1 d . . .
H28 H 0.7457 0.3280 0.8548 0.050 Uiso 1 1 calc R . .

loop_
_atom_site_aniso_label
_atom_site_aniso_U_11
_atom_site_aniso_U_22
_atom_site_aniso_U_33
_atom_site_aniso_U_23
_atom_site_aniso_U_13
_atom_site_aniso_U_12
Sn1 0.0375(6) 0.0377(6) 0.0383(5) -0.0012(3) 0.0094(4) -0.0032(3)
V1 0.0331(10) 0.0295(10) 0.0305(9) 0.0036(7) 0.0101(7) -0.0013(8)
Cl1 0.0405(17) 0.080(2) 0.071(2) -0.0006(18) 0.0022(15) -0.0134(16)
Cl2 0.081(2) 0.079(2) 0.0449(17) -0.0084(15) 0.0246(16) -0.0187(19)
O1 0.039(4) 0.033(4) 0.035(4) -0.001(3) 0.010(3) 0.005(3)
O2 0.037(4) 0.037(4) 0.035(4) 0.005(3) 0.011(3) 0.004(3)
O3 0.062(5) 0.034(4) 0.053(5) 0.013(4) 0.017(4) 0.009(4)
O4 0.074(6) 0.054(5) 0.041(4) -0.003(4) 0.028(4) 0.006(5)
O5 0.036(4) 0.040(4) 0.041(4) 0.001(3) 0.012(3) -0.002(3)
O6 0.036(4) 0.043(4) 0.039(4) 0.003(3) 0.011(3) -0.001(3)
N1 0.041(5) 0.050(6) 0.030(4) 0.000(4) 0.010(4) -0.009(5)
N2 0.040(5) 0.043(6) 0.045(5) 0.012(5) 0.010(4) -0.003(4)
C1 0.032(6) 0.031(6) 0.051(7) -0.006(5) 0.017(5) 0.003(5)
C2 0.041(7) 0.047(7) 0.046(7) -0.006(5) 0.020(5) 0.002(5)
C3 0.064(9) 0.068(9) 0.067(8) -0.016(7) 0.036(7) 0.004(7)
C4 0.082(10) 0.038(7) 0.096(11) -0.016(8) 0.042(8) 0.007(7)
C5 0.059(8) 0.036(7) 0.084(10) 0.001(6) 0.026(7) 0.009(6)
C6 0.040(6) 0.036(6) 0.062(8) 0.000(6) 0.019(6) -0.001(5)
C7 0.042(7) 0.035(7) 0.059(7) 0.011(6) 0.013(6) 0.006(5)
C8 0.066(8) 0.053(8) 0.042(6) 0.016(6) -0.001(6) 0.002(7)
C9 0.061(8) 0.061(8) 0.036(6) 0.012(5) 0.014(6) -0.001(7)
C10 0.045(7) 0.060(8) 0.034(6) -0.006(5) 0.019(5) -0.012(6)
C11 0.036(6) 0.047(7) 0.043(6) -0.009(5) 0.020(5) -0.004(5)
C12 0.066(8) 0.058(9) 0.053(7) -0.017(7) 0.022(6) 0.002(7)
C13 0.073(10) 0.048(8) 0.089(11) -0.028(8) 0.026(8) 0.005(7)
C14 0.058(8) 0.034(7) 0.073(9) 0.000(6) 0.022(7) 0.009(6)
C15 0.036(6) 0.040(7) 0.050(7) 0.001(5) 0.015(5) -0.001(5)
C16 0.029(5) 0.031(6) 0.044(6) -0.004(5) 0.016(5) -0.003(5)
C18 0.066(9) 0.058(8) 0.071(9) 0.023(7) 0.015(7) 0.006(7)
C17 0.084(10) 0.083(10) 0.054(8) -0.006(7) 0.032(7) 0.003(9)
C19 0.050(7) 0.045(7) 0.062(8) -0.006(6) 0.026(6) -0.004(6)
C20 0.056(8) 0.057(8) 0.067(8) -0.010(6) 0.032(7) -0.008(6)
C21 0.077(10) 0.051(8) 0.090(11) -0.009(8) 0.045(9) -0.006(8)
C22 0.126(17) 0.053(10) 0.147(18) -0.022(12) 0.101(15) -0.015(11)
C23 0.089(13) 0.079(13) 0.15(2) 0.032(12) 0.048(13) 0.038(10)
C24 0.073(10) 0.060(9) 0.093(10) 0.013(8) 0.034(8) 0.017(8)
C25 0.043(7) 0.034(6) 0.037(5) -0.003(4) 0.012(5) -0.005(5)
C26 0.058(7) 0.045(7) 0.053(7) 0.000(6) 0.031(6) -0.001(6)
C27 0.087(11) 0.063(9) 0.074(9) 0.010(7) 0.052(8) -0.009(8)
C28 0.078(10) 0.057(9) 0.074(9) 0.020(7) 0.018(8) 0.006(8)
C29 0.053(8) 0.056(8) 0.087(10) 0.020(7) 0.010(8) -0.002(7)
C30 0.045(7) 0.046(7) 0.073(8) 0.012(6) 0.016(6) -0.006(6)

loop_
_atom_type_symbol
_atom_type_description
_atom_type_scat_dispersion_real
_atom_type_scat_dispersion_imag
_atom_type_scat_source
C C 0.0033 0.0016 'International Tables Vol C Tables 4.2.6.8 and 6.1.1.4'
H H 0.0000 0.0000 'International Tables Vol C Tables 4.2.6.8 and 6.1.1.4'
N N 0.0061 0.0033 'International Tables Vol C Tables 4.2.6.8 and 6.1.1.4'
O O 0.0106 0.0060 'International Tables Vol C Tables 4.2.6.8 and 6.1.1.4'
Sn Sn -0.6537 1.4246 'International Tables Vol C Tables 4.2.6.8 and 6.1.1.4'
Cl Cl 0.1484 0.1585 'International Tables Vol C Tables 4.2.6.8 and 6.1.1.4'
V V 0.3005 0.5294 'International Tables Vol C Tables 4.2.6.8 and 6.1.1.4'

loop_
_geom_angle_atom_site_label_1
_geom_angle_atom_site_label_2
_geom_angle_atom_site_label_3
_geom_angle
_geom_angle_site_symmetry_1
_geom_angle_site_symmetry_3
_geom_angle_publ_flag
C25 Sn1 C19 131.4(4) . . ?
C25 Sn1 O5 88.2(3) . . ?
C19 Sn1 O5 84.1(4) . . ?
C25 Sn1 Cl2 111.3(3) . . ?
C19 Sn1 Cl2 115.7(3) . . ?
O5 Sn1 Cl2 85.2(2) . . ?
C25 Sn1 Cl1 95.8(3) . . ?
C19 Sn1 Cl1 94.5(3) . . ?
O5 Sn1 Cl1 175.71(19) . . ?
Cl2 Sn1 Cl1 91.76(13) . . ?
O5 V1 O1 100.4(3) . . ?
O5 V1 O2 104.2(3) . . ?
O1 V1 O2 94.2(3) . . ?
O5 V1 N1 96.7(4) . . ?
O1 V1 N1 88.9(3) . . ?
O2 V1 N1 157.9(3) . . ?
O5 V1 N2 97.5(4) . . ?
O1 V1 N2 160.4(4) . . ?
O2 V1 N2 89.1(3) . . ?
N1 V1 N2 81.0(4) . . ?
O5 V1 O6 172.8(3) . . ?
O1 V1 O6 81.3(3) . . ?
O2 V1 O6 82.5(3) . . ?
N1 V1 O6 76.3(3) . . ?
N2 V1 O6 80.0(3) . . ?
C16 O1 V1 125.4(6) . . ?
C1 O2 V1 130.5(6) . . ?
C15 O3 C18 117.6(10) . . ?
C2 O4 C17 117.9(10) . . ?
V1 O5 Sn1 163.6(4) . . ?
C10 N1 C9 122.2(9) . . ?
C10 N1 V1 124.4(7) . . ?
C9 N1 V1 113.3(8) . . ?
C7 N2 C8 121.7(10) . . ?
C7 N2 V1 126.9(8) . . ?
C8 N2 V1 111.4(8) . . ?
O2 C1 C6 123.7(10) . . ?
O2 C1 C2 118.0(10) . . ?
C6 C1 C2 118.3(10) . . ?
O4 C2 C3 125.3(11) . . ?
O4 C2 C1 114.4(10) . . ?
C3 C2 C1 120.3(11) . . ?
C4 C3 C2 120.7(12) . . ?
C5 C4 C3 121.2(13) . . ?
C4 C5 C6 120.1(12) . . ?
C1 C6 C7 124.1(11) . . ?
C1 C6 C5 119.4(11) . . ?
C7 C6 C5 116.4(11) . . ?
N2 C7 C6 125.3(10) . . ?
N2 C8 C9 108.2(9) . . ?
N1 C9 C8 109.4(10) . . ?
N1 C10 C11 124.7(10) . . ?
C12 C11 C16 117.7(11) . . ?
C12 C11 C10 118.4(10) . . ?
C16 C11 C10 123.8(10) . . ?
C13 C12 C11 122.2(12) . . ?
C12 C13 C14 120.1(13) . . ?
C15 C14 C13 120.3(12) . . ?
C14 C15 O3 126.1(10) . . ?
C14 C15 C16 120.7(10) . . ?
O3 C15 C16 113.2(10) . . ?
O1 C16 C15 117.9(9) . . ?
O1 C16 C11 123.0(9) . . ?
C15 C16 C11 119.1(10) . . ?
C20 C19 C24 120.7(13) . . ?
C20 C19 Sn1 120.0(9) . . ?
C24 C19 Sn1 119.3(10) . . ?
C19 C20 C21 120.6(14) . . ?
C22 C21 C20 118.3(16) . . ?
C21 C22 C23 123.2(17) . . ?
C22 C23 C24 118.8(17) . . ?
C19 C24 C23 118.1(17) . . ?
C30 C25 C26 119.6(11) . . ?
C30 C25 Sn1 120.7(8) . . ?
C26 C25 Sn1 119.7(8) . . ?
C25 C26 C27 119.5(12) . . ?
C28 C27 C26 120.4(13) . . ?
C29 C28 C27 119.5(13) . . ?
C28 C29 C30 120.8(14) . . ?
C25 C30 C29 120.2(12) . . ?

loop_
_geom_bond_atom_site_label_1
_geom_bond_atom_site_label_2
_geom_bond_distance
_geom_bond_site_symmetry_2
_geom_bond_publ_flag
Sn1 C25 2.125(10) . ?
Sn1 C19 2.128(12) . ?
Sn1 O5 2.308(7) . ?
Sn1 Cl2 2.342(3) . ?
Sn1 Cl1 2.456(3) . ?
V1 O5 1.635(7) . ?
V1 O1 1.923(7) . ?
V1 O2 1.926(7) . ?
V1 N1 2.052(9) . ?
V1 N2 2.056(9) . ?
V1 O6 2.304(7) . ?
O1 C16 1.337(12) . ?
O2 C1 1.318(12) . ?
O3 C15 1.371(13) . ?
O3 C18 1.431(14) . ?
O4 C2 1.356(14) . ?
O4 C17 1.412(15) . ?
N1 C10 1.273(15) . ?
N1 C9 1.477(14) . ?
N2 C7 1.277(15) . ?
N2 C8 1.477(15) . ?
C1 C6 1.406(16) . ?
C1 C2 1.412(16) . ?
C2 C3 1.381(17) . ?
C3 C4 1.370(19) . ?
C4 C5 1.35(2) . ?
C5 C6 1.426(17) . ?
C6 C7 1.421(17) . ?
C8 C9 1.507(19) . ?
C10 C11 1.436(16) . ?
C11 C12 1.401(17) . ?
C11 C16 1.411(15) . ?
C12 C13 1.35(2) . ?
C13 C14 1.388(19) . ?
C14 C15 1.357(17) . ?
C15 C16 1.407(15) . ?
C19 C20 1.364(17) . ?
C19 C24 1.384(18) . ?
C20 C21 1.390(19) . ?
C21 C22 1.34(3) . ?
C22 C23 1.37(3) . ?
C23 C24 1.41(2) . ?
C25 C30 1.376(17) . ?
C25 C26 1.376(16) . ?
C26 C27 1.403(19) . ?
C27 C28 1.37(2) . ?
C28 C29 1.36(2) . ?
C29 C30 1.384(18) . ?
